data_7121511
loop_
_publ_author_name
'Wang, Kai-Yao'
'Ding, Dong'
'Zhang, Shu'
'Wang, Yanlong'
'Liu, Wei'
'Wang, Shuao'
'Wang, Shuai-Hua'
'Liu, Dan'
'Wang, Cheng'

_publ_section_title
;
 Preparation of thermochromic selenidostannates in deep eutectic solvents.
;
_journal_issue 38
_journal_name_full 'Chemical communications (Cambridge, England)'
_journal_page_first 4806
_journal_page_last 4809
_journal_paper_doi 10.1039/c8cc01614c
_journal_volume 54
_journal_year 2018
_chemical_formula_sum 'C10 H30 N2 O3 Se7 Sn3'
_chemical_formula_weight 1135.15
_space_group_crystal_system monoclinic
_space_group_IT_number 14
_space_group_name_Hall '-P 2yn'
_space_group_name_H-M_alt 'P 1 21/n 1'
_symmetry_space_group_name_Hall '-P 2yn'
_symmetry_space_group_name_H-M 'P 1 21/n 1'
_atom_sites_solution_hydrogens mixed
_audit_creation_method SHELXL-2014/7
_audit_update_record
;
2018-04-12 deposited with the CCDC.
2018-04-13 downloaded from the CCDC.
;
_cell_angle_alpha 90
_cell_angle_beta 92.642(3)
_cell_angle_gamma 90
_cell_formula_units_Z 4
_cell_length_a 9.8469(3)
_cell_length_b 13.5734(5)
_cell_length_c 20.7529(7)
_cell_measurement_reflns_used 10290
_cell_measurement_temperature 130(2)
_cell_measurement_theta_max 29.9300
_cell_measurement_theta_min 5.0860
_cell_volume 2770.80(16)
_computing_cell_refinement 'CrysAlisPro 1.171.39.28b (Rigaku OD, 2015)'
_computing_data_collection 'CrysAlisPro 1.171.39.28b (Rigaku OD, 2015)'
_computing_data_reduction 'CrysAlisPro 1.171.39.28b (Rigaku OD, 2015)'
_computing_structure_refinement 'SHELXL-2014/7 (Sheldrick, 2014)'
_diffrn_ambient_temperature 130(2)
_diffrn_measured_fraction_theta_full 0.992
_diffrn_measured_fraction_theta_max 0.993
_diffrn_measurement_device_type 'XtaLAB AFC12 (RINC): Kappa dual home/near'
_diffrn_measurement_method '\w scans'
_diffrn_radiation_type MoK\a
_diffrn_radiation_wavelength 0.71073
_diffrn_reflns_av_R_equivalents 0.0599
_diffrn_reflns_av_unetI/netI 0.0382
_diffrn_reflns_Laue_measured_fraction_full 0.992
_diffrn_reflns_Laue_measured_fraction_max 0.993
_diffrn_reflns_limit_h_max 12
_diffrn_reflns_limit_h_min -12
_diffrn_reflns_limit_k_max 16
_diffrn_reflns_limit_k_min -16
_diffrn_reflns_limit_l_max 25
_diffrn_reflns_limit_l_min -25
_diffrn_reflns_number 27103
_diffrn_reflns_point_group_measured_fraction_full 0.992
_diffrn_reflns_point_group_measured_fraction_max 0.993
_diffrn_reflns_theta_full 25.242
_diffrn_reflns_theta_max 26.371
_diffrn_reflns_theta_min 4.916
_diffrn_source 'fine-focus sealed X-ray tube'
_exptl_absorpt_coefficient_mu 11.891
_exptl_absorpt_correction_T_max 1.00000
_exptl_absorpt_correction_T_min 0.15114
_exptl_absorpt_correction_type multi-scan
_exptl_absorpt_process_details
;
CrysAlisPro 1.171.39.28b (Rigaku Oxford Diffraction, 2015)
Empirical absorption correction using spherical harmonics,
 implemented in SCALE3 ABSPACK scaling algorithm.
;
_exptl_crystal_colour YELLOW
_exptl_crystal_density_diffrn 2.721
_exptl_crystal_description PLATE
_exptl_crystal_F_000 2064
_exptl_crystal_size_max 0.200
_exptl_crystal_size_mid 0.170
_exptl_crystal_size_min 0.080
_refine_diff_density_max 1.964
_refine_diff_density_min -1.423
_refine_diff_density_rms 0.261
_refine_ls_extinction_method none
_refine_ls_goodness_of_fit_ref 1.004
_refine_ls_hydrogen_treatment constr
_refine_ls_matrix_type full
_refine_ls_number_parameters 210
_refine_ls_number_reflns 5609
_refine_ls_number_restraints 13
_refine_ls_restrained_S_all 1.004
_refine_ls_R_factor_all 0.0592
_refine_ls_R_factor_gt 0.0472
_refine_ls_shift/su_max 0.001
_refine_ls_shift/su_mean 0.000
_refine_ls_structure_factor_coef Fsqd
_refine_ls_weighting_details 'w=1/[\s^2^(Fo^2^)+(0.0371P)^2^+86.6116P] where P=(Fo^2^+2Fc^2^)/3'
_refine_ls_weighting_scheme calc
_refine_ls_wR_factor_gt 0.1089
_refine_ls_wR_factor_ref 0.1151
_reflns_Friedel_coverage 0.000
_reflns_number_gt 4728
_reflns_number_total 5609
_reflns_threshold_expression 'I > 2\s(I)'
_cod_data_source_file c8cc01614c2.cif
_cod_data_source_block 1-130K
_cod_depositor_comments 'Adding full bibliography for 7121499--7121514.cif.'
_cod_database_code 7121511
_shelx_shelxl_version_number 2014/7
_shelx_space_group_comment
;
The symmetry employed for this shelxl refinement is uniquely defined
by the following loop, which should always be used as a source of
symmetry information in preference to the above space-group names.
They are only intended as comments.
;

loop_
_space_group_symop_operation_xyz
'x, y, z'
'-x+1/2, y+1/2, -z+1/2'
'-x, -y, -z'
'x-1/2, -y-1/2, z-1/2'

loop_
_atom_site_label
_atom_site_type_symbol
_atom_site_fract_x
_atom_site_fract_y
_atom_site_fract_z
_atom_site_U_iso_or_equiv
_atom_site_adp_type
_atom_site_occupancy
_atom_site_site_symmetry_order
_atom_site_calc_flag
_atom_site_refinement_flags_posn
_atom_site_refinement_flags_adp
Sn1 Sn 0.93020(7) 0.53278(5) 0.07807(3) 0.01701(15) Uani 1 1 d . .
Sn2 Sn 0.77407(7) 0.45225(4) 0.23024(3) 0.01495(15) Uani 1 1 d . .
Sn3 Sn 0.81106(7) 0.72059(4) 0.19372(3) 0.01557(15) Uani 1 1 d . .
Se1 Se 1.00865(11) 0.70333(7) 0.11831(5) 0.0246(2) Uani 1 1 d . .
Se2 Se 1.17732(10) 0.49466(8) 0.03305(5) 0.0229(2) Uani 1 1 d . .
Se3 Se 0.96437(11) 0.39340(7) 0.15976(5) 0.0220(2) Uani 1 1 d . .
Se4 Se 0.68254(9) 0.56999(6) 0.12881(4) 0.0154(2) Uani 1 1 d . .
Se5 Se 0.88021(11) 0.34105(8) 0.32839(5) 0.0258(2) Uani 1 1 d . .
Se6 Se 0.55263(10) 0.36152(7) 0.23639(5) 0.0190(2) Uani 1 1 d . .
Se7 Se 0.82649(10) 0.60963(7) 0.29395(4) 0.0190(2) Uani 1 1 d . .
O1 O 1.1368(13) 0.7861(9) 0.4541(7) 0.074(4) Uani 1 1 d . .
H1D H 1.2057 0.8176 0.4639 0.111 Uiso 1 1 calc R U
O2 O 0.299(4) 0.515(3) 0.4172(17) 0.241(15) Uiso 1 1 d D .
H2D H 0.2691 0.4993 0.4521 0.361 Uiso 1 1 calc R U
N1 N 0.8580(14) 0.7200(10) 0.4867(6) 0.056(3) Uani 1 1 d . .
N2 N 0.3096(10) 0.6142(8) 0.2801(6) 0.047(3) Uani 1 1 d . .
C1 C 0.7090(16) 0.6941(14) 0.4703(9) 0.066(5) Uani 1 1 d . .
H1A H 0.7004 0.6684 0.4272 0.098 Uiso 1 1 calc R U
H1B H 0.6791 0.6455 0.5000 0.098 Uiso 1 1 calc R U
H1C H 0.6541 0.7523 0.4732 0.098 Uiso 1 1 calc R U
C2 C 0.9394(18) 0.6278(12) 0.4815(8) 0.060(4) Uani 1 1 d . .
H2A H 0.9297 0.6028 0.4383 0.089 Uiso 1 1 calc R U
H2B H 1.0334 0.6418 0.4919 0.089 Uiso 1 1 calc R U
H2C H 0.9074 0.5795 0.5110 0.089 Uiso 1 1 calc R U
C3 C 0.8716(16) 0.7594(12) 0.5526(6) 0.051(4) Uani 1 1 d . .
H3A H 0.8482 0.7092 0.5827 0.077 Uiso 1 1 calc R U
H3B H 0.9637 0.7801 0.5616 0.077 Uiso 1 1 calc R U
H3C H 0.8117 0.8147 0.5565 0.077 Uiso 1 1 calc R U
C4 C 0.8919(17) 0.7922(11) 0.4371(7) 0.053(4) Uani 1 1 d . .
H4A H 0.8161 0.8372 0.4304 0.064 Uiso 1 1 calc R U
H4B H 0.9039 0.7577 0.3969 0.064 Uiso 1 1 calc R U
C5 C 1.0190(15) 0.8512(11) 0.4539(8) 0.053(4) Uani 1 1 d . .
H5A H 1.0289 0.9033 0.4225 0.063 Uiso 1 1 calc R U
H5B H 1.0122 0.8812 0.4961 0.063 Uiso 1 1 calc R U
C6 C 0.439(3) 0.6130(19) 0.3219(12) 0.104(8) Uani 1 1 d . U
H6A H 0.4173 0.6149 0.3665 0.156 Uiso 1 1 calc R U
H6B H 0.4890 0.5539 0.3136 0.156 Uiso 1 1 calc R U
H6C H 0.4933 0.6693 0.3121 0.156 Uiso 1 1 calc R U
C7 C 0.354(2) 0.611(2) 0.2147(12) 0.129(12) Uani 1 1 d . .
H7A H 0.4041 0.5513 0.2083 0.193 Uiso 1 1 calc R U
H7B H 0.2767 0.6132 0.1850 0.193 Uiso 1 1 calc R U
H7C H 0.4119 0.6667 0.2073 0.193 Uiso 1 1 calc R U
C8 C 0.234(2) 0.7040(16) 0.2907(15) 0.128(12) Uani 1 1 d . .
H8A H 0.2050 0.7051 0.3343 0.192 Uiso 1 1 calc R U
H8B H 0.2911 0.7600 0.2837 0.192 Uiso 1 1 calc R U
H8C H 0.1560 0.7065 0.2613 0.192 Uiso 1 1 calc R U
C9 C 0.222(2) 0.5235(17) 0.2937(11) 0.085(6) Uani 1 1 d . U
H9A H 0.2682 0.4656 0.2783 0.102 Uiso 1 1 calc R U
H9B H 0.1368 0.5294 0.2684 0.102 Uiso 1 1 calc R U
C10 C 0.188(3) 0.506(3) 0.3658(15) 0.141 Uiso 1 1 d D U
H10A H 0.1166 0.5515 0.3762 0.170 Uiso 1 1 calc R U
H10B H 0.1501 0.4399 0.3687 0.170 Uiso 1 1 calc R U
O1W O 0.349(3) 0.553(2) 0.5555(15) 0.219(13) Uiso 1 1 d . .
H1WA H 0.2812 0.5608 0.5790 0.263 Uiso 1 1 d R U
H1WB H 0.4294 0.5566 0.5722 0.263 Uiso 1 1 d R U

loop_
_atom_site_aniso_label
_atom_site_aniso_U_11
_atom_site_aniso_U_22
_atom_site_aniso_U_33
_atom_site_aniso_U_23
_atom_site_aniso_U_13
_atom_site_aniso_U_12
Sn1 0.0208(3) 0.0163(3) 0.0142(3) -0.0042(2) 0.0049(2) 0.0008(3)
Sn2 0.0188(3) 0.0095(3) 0.0167(3) 0.0000(2) 0.0029(2) -0.0021(2)
Sn3 0.0192(3) 0.0095(3) 0.0184(3) -0.0017(2) 0.0057(2) 0.0012(2)
Se1 0.0260(5) 0.0207(5) 0.0282(5) -0.0073(4) 0.0142(4) -0.0067(4)
Se2 0.0181(5) 0.0341(6) 0.0167(5) -0.0067(4) 0.0027(4) 0.0031(4)
Se3 0.0241(5) 0.0184(5) 0.0239(5) 0.0002(4) 0.0045(4) 0.0084(4)
Se4 0.0182(5) 0.0121(4) 0.0162(4) -0.0014(3) 0.0025(4) 0.0013(3)
Se5 0.0267(5) 0.0198(5) 0.0298(6) 0.0116(4) -0.0095(4) -0.0071(4)
Se6 0.0162(5) 0.0107(4) 0.0299(5) 0.0040(4) 0.0003(4) -0.0007(3)
Se7 0.0275(5) 0.0144(4) 0.0152(4) -0.0026(4) 0.0023(4) -0.0038(4)
O1 0.063(8) 0.062(7) 0.097(10) -0.016(7) -0.003(7) 0.004(6)
N1 0.072(9) 0.062(8) 0.036(6) -0.002(6) 0.004(6) 0.026(7)
N2 0.020(5) 0.039(6) 0.080(9) -0.031(6) -0.009(5) 0.005(4)
C1 0.046(9) 0.075(12) 0.074(11) -0.012(9) -0.012(8) -0.006(8)
C2 0.067(11) 0.048(9) 0.062(10) 0.000(7) -0.009(8) 0.019(8)
C3 0.053(9) 0.066(10) 0.034(7) -0.004(7) -0.010(6) 0.015(8)
C4 0.072(11) 0.038(8) 0.048(8) -0.001(6) -0.005(7) 0.007(7)
C5 0.050(9) 0.038(7) 0.067(10) -0.001(7) -0.024(7) -0.002(6)
C6 0.103(8) 0.104(8) 0.105(8) -0.002(2) 0.004(2) 0.001(2)
C7 0.086(15) 0.16(2) 0.14(2) 0.09(2) 0.081(16) 0.079(17)
C8 0.062(12) 0.084(15) 0.23(3) -0.094(18) -0.075(16) 0.048(11)
C9 0.085(6) 0.085(6) 0.085(6) -0.0001(10) 0.0039(10) -0.0001(10)

loop_
_atom_type_symbol
_atom_type_description
_atom_type_scat_dispersion_real
_atom_type_scat_dispersion_imag
_atom_type_scat_source
C C 0.0033 0.0016 'International Tables Vol C Tables 4.2.6.8 and 6.1.1.4'
H H 0.0000 0.0000 'International Tables Vol C Tables 4.2.6.8 and 6.1.1.4'
N N 0.0061 0.0033 'International Tables Vol C Tables 4.2.6.8 and 6.1.1.4'
O O 0.0106 0.0060 'International Tables Vol C Tables 4.2.6.8 and 6.1.1.4'
Se Se -0.0929 2.2259 'International Tables Vol C Tables 4.2.6.8 and 6.1.1.4'
Sn Sn -0.6537 1.4246 'International Tables Vol C Tables 4.2.6.8 and 6.1.1.4'

loop_
_geom_angle_atom_site_label_1
_geom_angle_atom_site_label_2
_geom_angle_atom_site_label_3
_geom_angle
_geom_angle_site_symmetry_1
_geom_angle_site_symmetry_3
Se2 Sn1 Se3 122.36(4) 3_765 .
Se2 Sn1 Se1 122.56(4) 3_765 .
Se3 Sn1 Se1 115.07(4) . .
Se2 Sn1 Se2 90.14(4) 3_765 .
Se3 Sn1 Se2 89.68(4) . .
Se1 Sn1 Se2 91.31(4) . .
Se2 Sn1 Se4 92.01(4) 3_765 .
Se3 Sn1 Se4 88.50(3) . .
Se1 Sn1 Se4 88.20(3) . .
Se2 Sn1 Se4 177.71(4) . .
Se6 Sn2 Se7 122.63(4) . .
Se6 Sn2 Se3 122.44(4) . .
Se7 Sn2 Se3 114.94(4) . .
Se6 Sn2 Se5 89.68(4) . .
Se7 Sn2 Se5 90.86(4) . .
Se3 Sn2 Se5 89.34(4) . .
Se6 Sn2 Se4 93.95(4) . .
Se7 Sn2 Se4 87.80(3) . .
Se3 Sn2 Se4 88.10(3) . .
Se5 Sn2 Se4 176.30(4) . .
Se5 Sn3 Se1 122.01(4) 2_655 .
Se5 Sn3 Se7 122.96(4) 2_655 .
Se1 Sn3 Se7 115.02(4) . .
Se5 Sn3 Se6 89.26(4) 2_655 2_655
Se1 Sn3 Se6 91.15(4) . 2_655
Se7 Sn3 Se6 88.35(4) . 2_655
Se5 Sn3 Se4 94.04(4) 2_655 .
Se1 Sn3 Se4 88.73(3) . .
Se7 Sn3 Se4 88.24(3) . .
Se6 Sn3 Se4 176.18(4) 2_655 .
Sn3 Se1 Sn1 93.18(4) . .
Sn1 Se2 Sn1 89.86(4) 3_765 .
Sn1 Se3 Sn2 94.06(4) . .
Sn3 Se4 Sn1 85.83(3) . .
Sn3 Se4 Sn2 85.96(3) . .
Sn1 Se4 Sn2 85.50(3) . .
Sn3 Se5 Sn2 88.01(4) 2_645 .
Sn2 Se6 Sn3 87.92(4) . 2_645
Sn2 Se7 Sn3 93.91(4) . .
C3 N1 C4 113.3(13) . .
C3 N1 C2 110.3(12) . .
C4 N1 C2 111.6(12) . .
C3 N1 C1 109.7(12) . .
C4 N1 C1 104.1(12) . .
C2 N1 C1 107.7(13) . .
C7 N2 C8 110.4(19) . .
C7 N2 C6 104.6(16) . .
C8 N2 C6 110.4(14) . .
C7 N2 C9 110.2(17) . .
C8 N2 C9 110.4(16) . .
C6 N2 C9 110.7(16) . .
N1 C4 C5 113.8(13) . .
O1 C5 C4 109.2(12) . .
N2 C9 C10 116(2) . .
O2 C10 C9 119(3) . .

loop_
_geom_bond_atom_site_label_1
_geom_bond_atom_site_label_2
_geom_bond_distance
_geom_bond_site_symmetry_2
Sn1 Se2 2.5204(12) 3_765
Sn1 Se3 2.5523(12) .
Sn1 Se1 2.5678(12) .
Sn1 Se2 2.6966(12) .
Sn1 Se4 2.7473(11) .
Sn2 Se6 2.5126(11) .
Sn2 Se7 2.5525(11) .
Sn2 Se3 2.5575(11) .
Sn2 Se5 2.7062(12) .
Sn2 Se4 2.7608(11) .
Sn3 Se5 2.5202(12) 2_655
Sn3 Se1 2.5634(11) .
Sn3 Se7 2.5669(11) .
Sn3 Se6 2.7176(11) 2_655
Sn3 Se4 2.7271(11) .
Se2 Sn1 2.5203(12) 3_765
Se5 Sn3 2.5202(12) 2_645
Se6 Sn3 2.7176(11) 2_645
O1 C5 1.458(18) .
O2 C10 1.495(18) .
N1 C3 1.468(17) .
N1 C4 1.470(19) .
N1 C2 1.493(19) .
N1 C1 1.53(2) .
N2 C7 1.45(2) .
N2 C8 1.450(19) .
N2 C6 1.51(3) .
N2 C9 1.54(2) .
C4 C5 1.51(2) .
C9 C10 1.57(3) .

loop_
_geom_hbond_atom_site_label_D
_geom_hbond_atom_site_label_H
_geom_hbond_atom_site_label_A
_geom_hbond_distance_DH
_geom_hbond_distance_HA
_geom_hbond_distance_DA
_geom_hbond_angle_DHA
_geom_hbond_site_symmetry_A
O1 H1D Se2 0.82 2.66 3.375(13) 146.0 2_755
O2 H2D O1W 0.82 2.37 2.94(5) 127.4 .
C2 H2A Se7 0.96 3.12 4.006(17) 154.3 .
C2 H2B O1 0.96 2.36 2.97(2) 121.1 .
C3 H3B Se5 0.96 3.15 3.658(14) 114.4 3_766
C3 H3C Se2 0.96 2.94 3.859(15) 161.5 4_576
C4 H4B Se6 0.97 3.15 3.786(15) 124.6 2_655
C4 H4B Se7 0.97 3.01 3.900(15) 153.9 .
C6 H6A O2 0.96 2.11 2.80(5) 128.1 .
C6 H6B Se6 0.96 3.14 4.03(3) 154.3 .
C6 H6C Se3 0.96 3.12 3.94(3) 143.8 2_655
C7 H7A Se6 0.96 3.01 3.93(2) 160.8 .
C7 H7B Se1 0.96 3.17 4.07(2) 156.1 1_455
C8 H8C Se6 0.96 2.94 3.565(17) 123.6 2
C10 H10B Se5 0.97 3.06 3.82(3) 135.9 1_455
O1W H1WA Se5 0.85 2.88 3.67(3) 155.8 3_666
